data_2201493
loop_
_publ_author_name
'Delgado, E.'
'Donnadieu, B.'
'Hernandez, E.'
'Paz Martin, M.'
'Zamora, F.'

_publ_section_title
;
 Nonacarbonyl-\m-hydrido-(\m^3^,\h^2^-triisopropylsilylethynyl)triruthenium
;
_journal_issue 10
_journal_name_full 'Acta Crystallographica Section E'
_journal_page_first m571
_journal_page_last m573
_journal_paper_doi 10.1107/S1600536802016768
_journal_volume 58
_journal_year 2002
_chemical_formula_iupac '[Ru3 (C11 H22 Si) (C O)9]'
_chemical_formula_sum 'C20 H22 O9 Ru3 Si'
_chemical_formula_weight 737.68
_space_group_IT_number 2
_symmetry_cell_setting triclinic
_symmetry_space_group_name_Hall '-P 1'
_symmetry_space_group_name_H-M 'P -1'
_audit_creation_method 'WinGX routine CIF_UPDATE'
_cell_angle_alpha 79.393(17)
_cell_angle_beta 87.314(17)
_cell_angle_gamma 68.106(16)
_cell_formula_units_Z 2
_cell_length_a 9.3592(13)
_cell_length_b 11.8691(18)
_cell_length_c 12.6669(17)
_cell_measurement_reflns_used 5000
_cell_measurement_temperature 160(2)
_cell_measurement_theta_max 26.04
_cell_measurement_theta_min 1.5
_cell_volume 1282.9(4)
_computing_cell_refinement 'IPDS software'
_computing_data_collection 'IPDS software (Stoe, 1996)'
_computing_data_reduction 'XRED (Stoe, 1996)'
_computing_molecular_graphics 'ORTEP3 for Windows (Farrugia, 1997) in WinGX'
_computing_publication_material 'SHELXL97 in WinGX'
_computing_structure_refinement 'SHELXL97 (Sheldrick, 1997) in WinGX'
_computing_structure_solution 'SIR92 (Altomare et al, 1994) in WjnGX (Farrugia, 1999)'
_diffrn_measured_fraction_theta_full 0.897
_diffrn_measured_fraction_theta_max 0.897
_diffrn_measurement_device 'Stoe IPDS'
_diffrn_measurement_method \f
_diffrn_radiation_type MoK\a
_diffrn_radiation_wavelength 0.71069
_diffrn_reflns_av_R_equivalents 0.0275
_diffrn_reflns_limit_h_max 11
_diffrn_reflns_limit_h_min -11
_diffrn_reflns_limit_k_max 14
_diffrn_reflns_limit_k_min -14
_diffrn_reflns_limit_l_max 15
_diffrn_reflns_limit_l_min -15
_diffrn_reflns_number 12223
_diffrn_reflns_theta_full 26.04
_diffrn_reflns_theta_max 26.04
_diffrn_reflns_theta_min 3.47
_diffrn_standards_decay_% <0.1
_diffrn_standards_interval_time 3
_diffrn_standards_number 200
_exptl_absorpt_coefficient_mu 1.834
_exptl_absorpt_correction_T_max 0.463
_exptl_absorpt_correction_T_min 0.342
_exptl_absorpt_correction_type multi-scan
_exptl_absorpt_process_details
;
(Blessing, 1995)
;
_exptl_crystal_colour 'orange yellow'
_exptl_crystal_density_diffrn 1.91
_exptl_crystal_density_method 'not measured'
_exptl_crystal_description parallelepiped
_exptl_crystal_F_000 720
_exptl_crystal_size_max 0.4
_exptl_crystal_size_mid 0.35
_exptl_crystal_size_min 0.2
_refine_diff_density_max 0.371
_refine_diff_density_min -0.400
_refine_ls_extinction_method none
_refine_ls_goodness_of_fit_ref 1.132
_refine_ls_hydrogen_treatment mixed
_refine_ls_matrix_type full
_refine_ls_number_parameters 320
_refine_ls_number_reflns 4546
_refine_ls_number_restraints 0
_refine_ls_restrained_S_all 1.132
_refine_ls_R_factor_gt 0.0199
_refine_ls_shift/su_max 0.002
_refine_ls_structure_factor_coef Fsqd
_refine_ls_weighting_details 'calc w = 1/[\s^2^(Fo^2^)+(0.0241P)^2^+1.1678P] where P = Fo^2^+2Fc^2^)/3'
_refine_ls_weighting_scheme calc
_refine_ls_wR_factor_ref 0.0541
_reflns_number_gt 4456
_reflns_number_total 4546
_reflns_threshold_expression I>2\s(I)
_cod_data_source_file lh6000.cif
_cod_data_source_block I
_cod_original_cell_volume 1282.9(3)
_cod_database_code 2201493
_cod_database_fobs_code 2201493

loop_
_symmetry_equiv_pos_as_xyz
'x, y, z'
'-x, -y, -z'

loop_
_atom_site_label
_atom_site_fract_x
_atom_site_fract_y
_atom_site_fract_z
_atom_site_U_iso_or_equiv
_atom_site_adp_type
_atom_site_calc_flag
_atom_site_refinement_flags
_atom_site_occupancy
_atom_site_disorder_assembly
_atom_site_disorder_group
_atom_site_type_symbol
Ru1 -0.01078(2) 0.413152(16) 0.768929(14) 0.01971(6) Uani d . 1 . . Ru
Ru2 -0.28060(2) 0.398048(17) 0.862315(15) 0.02237(7) Uani d . 1 . . Ru
Ru3 -0.21596(2) 0.359488(17) 0.651244(14) 0.02084(6) Uani d . 1 . . Ru
Si 0.16340(8) 0.07630(6) 0.72245(5) 0.02073(13) Uani d . 1 . . Si
O11 0.2856(2) 0.41617(18) 0.65700(18) 0.0401(5) Uani d . 1 . . O
O12 0.1373(2) 0.3607(2) 0.99054(15) 0.0382(5) Uani d . 1 . . O
O13 -0.1529(3) 0.68922(17) 0.76664(16) 0.0380(5) Uani d . 1 . . O
O21 -0.2070(3) 0.3935(2) 1.09514(16) 0.0452(5) Uani d . 1 . . O
O22 -0.5022(3) 0.66766(19) 0.8205(2) 0.0540(6) Uani d . 1 . . O
O23 -0.5285(3) 0.2895(2) 0.9097(2) 0.0521(6) Uani d . 1 . . O
O31 -0.4866(3) 0.59904(19) 0.57837(18) 0.0452(5) Uani d . 1 . . O
O32 -0.4142(2) 0.20480(19) 0.66898(18) 0.0411(5) Uani d . 1 . . O
O33 -0.1131(3) 0.31402(19) 0.42391(15) 0.0427(5) Uani d . 1 . . O
C1 -0.1073(3) 0.2676(2) 0.81170(18) 0.0208(5) Uani d . 1 . . C
C2 0.0007(3) 0.2202(2) 0.74666(18) 0.0213(5) Uani d . 1 . . C
C11 0.1760(3) 0.4113(2) 0.6951(2) 0.0263(5) Uani d . 1 . . C
C12 0.0838(3) 0.3788(2) 0.9076(2) 0.0272(5) Uani d . 1 . . C
C13 -0.0983(3) 0.5855(2) 0.7707(2) 0.0276(5) Uani d . 1 . . C
C21 -0.2354(3) 0.3958(3) 1.0083(2) 0.0319(6) Uani d . 1 . . C
C22 -0.4205(3) 0.5675(2) 0.8384(2) 0.0328(6) Uani d . 1 . . C
C23 -0.4381(3) 0.3318(3) 0.8918(2) 0.0316(6) Uani d . 1 . . C
C31 -0.3876(3) 0.5089(3) 0.6066(2) 0.0316(6) Uani d . 1 . . C
C32 -0.3404(3) 0.2627(2) 0.6612(2) 0.0281(5) Uani d . 1 . . C
C33 -0.1444(3) 0.3286(2) 0.5091(2) 0.0289(5) Uani d . 1 . . C
C111 0.0943(3) -0.0558(2) 0.7632(2) 0.0284(5) Uani d . 1 . . C
C112 -0.0271(4) -0.0500(3) 0.6838(3) 0.0409(7) Uani d . 1 . . C
H11A 0.0148 -0.0488 0.6114 0.061 Uiso calc R 1 . . H
H11B -0.1186 0.025 0.6846 0.061 Uiso calc R 1 . . H
H11C -0.0554 -0.1226 0.7044 0.061 Uiso calc R 1 . . H
C113 0.0315(5) -0.0669(3) 0.8769(3) 0.0521(9) Uani d . 1 . . C
H11D 0.114 -0.0839 0.9294 0.078 Uiso calc R 1 . . H
H11E -0.0069 -0.1345 0.8898 0.078 Uiso calc R 1 . . H
H11F -0.0527 0.0106 0.8843 0.078 Uiso calc R 1 . . H
C121 0.2029(3) 0.0890(2) 0.5744(2) 0.0276(5) Uani d . 1 . . C
C122 0.3113(4) -0.0341(3) 0.5440(2) 0.0379(6) Uani d . 1 . . C
H12A 0.2709 -0.0988 0.5715 0.057 Uiso calc R 1 . . H
H12B 0.4141 -0.0568 0.5754 0.057 Uiso calc R 1 . . H
H12C 0.3177 -0.0249 0.4656 0.057 Uiso calc R 1 . . H
C123 0.2591(3) 0.1926(3) 0.5275(2) 0.0330(6) Uani d . 1 . . C
H12D 0.1826 0.2718 0.5397 0.05 Uiso calc R 1 . . H
H12E 0.2735 0.1947 0.4501 0.05 Uiso calc R 1 . . H
H12F 0.3572 0.178 0.5624 0.05 Uiso calc R 1 . . H
C131 0.3292(3) 0.0706(2) 0.8053(2) 0.0262(5) Uani d . 1 . . C
C132 0.4866(3) -0.0285(3) 0.7879(3) 0.0386(6) Uani d . 1 . . C
H13A 0.5124 -0.016 0.7119 0.058 Uiso calc R 1 . . H
H13B 0.4816 -0.1106 0.8092 0.058 Uiso calc R 1 . . H
H13C 0.5658 -0.0218 0.8316 0.058 Uiso calc R 1 . . H
C133 0.2958(4) 0.0618(3) 0.9252(2) 0.0382(6) Uani d . 1 . . C
H13D 0.1889 0.1151 0.9349 0.057 Uiso calc R 1 . . H
H13E 0.3655 0.0886 0.9605 0.057 Uiso calc R 1 . . H
H13F 0.3116 -0.0238 0.9572 0.057 Uiso calc R 1 . . H
H1 0.191(4) -0.133(3) 0.763(2) 0.034(8) Uiso d . 1 . . H
H2 0.112(4) 0.101(3) 0.545(2) 0.023(7) Uiso d . 1 . . H
H3 0.333(3) 0.146(3) 0.781(2) 0.026(7) Uiso d . 1 . . H
H -0.115(4) 0.461(3) 0.642(2) 0.039(8) Uiso d . 1 . . H

loop_
_atom_site_aniso_label
_atom_site_aniso_U_11
_atom_site_aniso_U_22
_atom_site_aniso_U_33
_atom_site_aniso_U_12
_atom_site_aniso_U_13
_atom_site_aniso_U_23
Ru1 0.01952(11) 0.01985(10) 0.02139(10) -0.00883(8) 0.00124(8) -0.00463(7)
Ru2 0.02044(11) 0.02240(10) 0.02557(11) -0.00843(9) 0.00541(8) -0.00762(8)
Ru3 0.01886(11) 0.02105(10) 0.02192(10) -0.00610(8) -0.00201(8) -0.00433(7)
Si 0.0194(3) 0.0198(3) 0.0222(3) -0.0061(3) 0.0008(3) -0.0047(2)
O11 0.0273(11) 0.0357(10) 0.0544(12) -0.0124(9) 0.0105(10) -0.0023(9)
O12 0.0383(12) 0.0487(12) 0.0280(10) -0.0153(10) -0.0091(9) -0.0074(8)
O13 0.0490(13) 0.0228(9) 0.0407(11) -0.0121(9) 0.0034(10) -0.0057(8)
O21 0.0530(14) 0.0619(14) 0.0308(11) -0.0298(12) 0.0070(10) -0.0162(10)
O22 0.0444(14) 0.0289(11) 0.0783(17) -0.0036(10) 0.0116(13) -0.0079(11)
O23 0.0430(13) 0.0613(14) 0.0668(15) -0.0352(13) 0.0151(12) -0.0171(12)
O31 0.0365(13) 0.0331(11) 0.0518(12) 0.0043(10) -0.0142(11) -0.0065(9)
O32 0.0307(11) 0.0401(11) 0.0608(13) -0.0194(10) 0.0012(10) -0.0160(10)
O33 0.0519(14) 0.0418(11) 0.0237(10) -0.0049(10) 0.0005(9) -0.0063(8)
C1 0.0215(12) 0.0194(10) 0.0228(11) -0.0100(10) -0.0017(10) -0.0015(9)
C2 0.0225(12) 0.0200(11) 0.0222(11) -0.0094(10) -0.0007(10) -0.0025(9)
C11 0.0259(14) 0.0203(11) 0.0304(12) -0.0067(10) -0.0008(11) -0.0025(9)
C12 0.0249(13) 0.0254(12) 0.0324(13) -0.0097(11) 0.0016(11) -0.0069(10)
C13 0.0322(14) 0.0289(13) 0.0255(12) -0.0154(12) 0.0047(11) -0.0064(10)
C21 0.0312(15) 0.0354(14) 0.0340(14) -0.0162(12) 0.0111(12) -0.0120(11)
C22 0.0285(15) 0.0282(13) 0.0403(14) -0.0086(12) 0.0088(12) -0.0090(11)
C23 0.0272(14) 0.0347(14) 0.0343(13) -0.0121(12) 0.0054(12) -0.0094(11)
C31 0.0313(15) 0.0318(14) 0.0328(13) -0.0107(13) -0.0032(12) -0.0098(11)
C32 0.0213(13) 0.0277(12) 0.0316(13) -0.0036(11) -0.0046(11) -0.0066(10)
C33 0.0284(14) 0.0256(12) 0.0297(13) -0.0068(11) -0.0035(11) -0.0035(10)
C111 0.0290(14) 0.0209(11) 0.0338(13) -0.0087(11) 0.0013(11) -0.0028(10)
C112 0.0391(17) 0.0367(15) 0.0532(17) -0.0202(14) -0.0076(14) -0.0079(13)
C113 0.080(3) 0.0470(18) 0.0448(17) -0.0416(19) 0.0207(17) -0.0104(14)
C121 0.0243(14) 0.0346(13) 0.0262(12) -0.0107(12) 0.0038(11) -0.0123(10)
C122 0.0333(16) 0.0401(15) 0.0379(15) -0.0064(13) 0.0069(13) -0.0184(12)
C123 0.0327(15) 0.0424(15) 0.0231(12) -0.0146(13) 0.0036(11) -0.0031(11)
C131 0.0255(14) 0.0233(12) 0.0282(12) -0.0079(11) -0.0029(11) -0.0019(10)
C132 0.0257(15) 0.0396(15) 0.0474(16) -0.0071(13) -0.0025(13) -0.0102(13)
C133 0.0384(17) 0.0458(16) 0.0283(13) -0.0124(14) -0.0061(12) -0.0067(12)

loop_
_atom_type_symbol
_atom_type_description
_atom_type_scat_dispersion_real
_atom_type_scat_dispersion_imag
_atom_type_scat_source
C C 0.0033 0.0016 'International Tables Vol C Tables 4.2.6.8 and 6.1.1.4'
H H 0 0 'International Tables Vol C Tables 4.2.6.8 and 6.1.1.4'
O O 0.0106 0.006 'International Tables Vol C Tables 4.2.6.8 and 6.1.1.4'
Si Si 0.0817 0.0704 'International Tables Vol C Tables 4.2.6.8 and 6.1.1.4'
Ru Ru -1.2594 0.8363 'International Tables Vol C Tables 4.2.6.8 and 6.1.1.4'

loop_
_geom_angle_atom_site_label_1
_geom_angle_atom_site_label_2
_geom_angle_atom_site_label_3
_geom_angle
_geom_angle_publ_flag
C13 Ru1 C12 91.98(11) ?
C13 Ru1 C11 97.34(10) ?
C12 Ru1 C11 92.96(11) ?
C13 Ru1 C1 131.25(10) ?
C12 Ru1 C1 93.10(9) ?
C11 Ru1 C1 130.70(9) ?
C13 Ru1 C2 158.26(10) ?
C12 Ru1 C2 102.52(9) ?
C11 Ru1 C2 97.98(9) ?
C1 Ru1 C2 33.21(9) ?
C13 Ru1 Ru2 87.27(8) ?
C12 Ru1 Ru2 90.70(8) ?
C11 Ru1 Ru2 174.00(7) ?
C1 Ru1 Ru2 44.24(6) ?
C2 Ru1 Ru2 76.57(6) ?
C13 Ru1 Ru3 106.84(8) ?
C12 Ru1 Ru3 143.33(7) ?
C11 Ru1 Ru3 114.73(8) ?
C1 Ru1 Ru3 50.82(6) ?
C2 Ru1 Ru3 52.40(6) ?
Ru2 Ru1 Ru3 60.000(10) yes
C13 Ru1 H 82.3(10) ?
C12 Ru1 H 173.8(10) ?
C11 Ru1 H 90.2(10) ?
C1 Ru1 H 88.8(10) ?
C2 Ru1 H 82.3(10) ?
Ru2 Ru1 H 86.6(10) ?
Ru3 Ru1 H 38.0(10) ?
C23 Ru2 C21 96.49(11) ?
C23 Ru2 C22 94.79(12) ?
C21 Ru2 C22 94.22(12) ?
C23 Ru2 C1 105.17(11) ?
C21 Ru2 C1 107.35(11) ?
C22 Ru2 C1 148.34(10) ?
C23 Ru2 Ru1 155.30(8) ?
C21 Ru2 Ru1 99.28(8) ?
C22 Ru2 Ru1 102.83(8) ?
C1 Ru2 Ru1 51.83(7) ?
C23 Ru2 Ru3 99.77(8) ?
C21 Ru2 Ru3 156.55(9) ?
C22 Ru2 Ru3 101.10(8) ?
C1 Ru2 Ru3 51.97(7) ?
Ru1 Ru2 Ru3 60.184(11) yes
C32 Ru3 C31 92.18(12) ?
C32 Ru3 C33 93.73(11) ?
C31 Ru3 C33 97.38(11) ?
C32 Ru3 C1 92.66(10) ?
C31 Ru3 C1 131.43(10) ?
C33 Ru3 C1 130.41(10) ?
C32 Ru3 C2 100.62(10) ?
C31 Ru3 C2 159.80(9) ?
C33 Ru3 C2 97.31(10) ?
C1 Ru3 C2 33.35(8) ?
C32 Ru3 Ru2 91.37(8) ?
C31 Ru3 Ru2 87.46(8) ?
C33 Ru3 Ru2 172.82(8) ?
C1 Ru3 Ru2 44.13(6) ?
C2 Ru3 Ru2 76.76(6) ?
C32 Ru3 Ru1 142.85(8) ?
C31 Ru3 Ru1 108.03(8) ?
C33 Ru3 Ru1 113.41(8) ?
C1 Ru3 Ru1 50.56(6) ?
C2 Ru3 Ru1 53.03(6) ?
Ru2 Ru3 Ru1 59.82(2) yes
C32 Ru3 H 175.0(11) ?
C31 Ru3 H 83.0(11) ?
C33 Ru3 H 88.2(10) ?
C1 Ru3 H 89.6(10) ?
C2 Ru3 H 83.7(11) ?
Ru1 H Ru3 102.2(16) yes
Ru2 Ru3 H 87.2(10) ?
Ru1 Ru3 H 39.1(10) ?
C2 Si C121 109.32(11) ?
C2 Si C131 103.97(11) ?
C121 Si C131 113.07(12) ?
C2 Si C111 106.81(11) ?
C121 Si C111 107.56(11) ?
C131 Si C111 115.77(12) ?
C2 C1 Ru2 156.06(19) yes
C2 C1 Ru1 78.27(14) ?
Ru2 C1 Ru1 83.93(9) ?
C2 C1 Ru3 77.04(15) ?
Ru2 C1 Ru3 83.90(9) ?
Ru1 C1 Ru3 78.63(8) yes
C1 C2 Si 145.28(19) yes
C1 C2 Ru3 69.62(15) ?
Si C2 Ru3 135.36(12) ?
C1 C2 Ru1 68.52(13) ?
Si C2 Ru1 133.19(12) ?
Ru3 C2 Ru1 74.57(7) yes
O11 C11 Ru1 174.7(2) ?
O12 C12 Ru1 178.4(2) ?
O13 C13 Ru1 176.6(2) ?
O21 C21 Ru2 179.3(3) ?
O22 C22 Ru2 177.5(3) ?
O23 C23 Ru2 178.2(3) ?
O31 C31 Ru3 177.9(3) ?
O32 C32 Ru3 178.9(2) ?
O33 C33 Ru3 175.2(2) ?
C112 C111 C113 108.9(3) ?
C112 C111 Si 111.45(19) ?
C113 C111 Si 114.93(18) ?
C112 C111 H1 110.9(17) ?
C113 C111 H1 106.2(17) ?
Si C111 H1 104.3(17) ?
C111 C112 H11A 109.5 ?
C111 C112 H11B 109.5 ?
H11A C112 H11B 109.5 ?
C111 C112 H11C 109.5 ?
H11A C112 H11C 109.5 ?
H11B C112 H11C 109.5 ?
C111 C113 H11D 109.5 ?
C111 C113 H11E 109.5 ?
H11D C113 H11E 109.5 ?
C111 C113 H11F 109.5 ?
H11D C113 H11F 109.5 ?
H11E C113 H11F 109.5 ?
C123 C121 C122 110.4(2) ?
C123 C121 Si 114.58(17) ?
C122 C121 Si 112.9(2) ?
C123 C121 H2 111.4(18) ?
C122 C121 H2 103.5(18) ?
Si C121 H2 103.3(17) ?
C121 C122 H12A 109.5 ?
C121 C122 H12B 109.5 ?
H12A C122 H12B 109.5 ?
C121 C122 H12C 109.5 ?
H12A C122 H12C 109.5 ?
H12B C122 H12C 109.5 ?
C121 C123 H12D 109.5 ?
C121 C123 H12E 109.5 ?
H12D C123 H12E 109.5 ?
C121 C123 H12F 109.5 ?
H12D C123 H12F 109.5 ?
H12E C123 H12F 109.5 ?
C133 C131 C132 110.1(2) ?
C133 C131 Si 112.84(19) ?
C132 C131 Si 115.44(18) ?
C133 C131 H3 107.0(18) ?
C132 C131 H3 108.8(19) ?
Si C131 H3 102.0(19) ?
C131 C132 H13A 109.5 ?
C131 C132 H13B 109.5 ?
H13A C132 H13B 109.5 ?
C131 C132 H13C 109.5 ?
H13A C132 H13C 109.5 ?
H13B C132 H13C 109.5 ?
C131 C133 H13D 109.5 ?
C131 C133 H13E 109.5 ?
H13D C133 H13E 109.5 ?
C131 C133 H13F 109.5 ?
H13D C133 H13F 109.5 ?
H13E C133 H13F 109.5 ?

loop_
_geom_bond_atom_site_label_1
_geom_bond_atom_site_label_2
_geom_bond_site_symmetry_2
_geom_bond_distance
_geom_bond_publ_flag
Ru1 C13 . 1.903(3) ?
Ru1 C12 . 1.910(3) ?
Ru1 C11 . 1.938(3) ?
Ru1 C1 . 2.206(2) yes
Ru1 C2 . 2.322(2) yes
Ru1 Ru2 . 2.7907(5) yes
Ru1 Ru3 . 2.8010(5) yes
Ru1 H . 1.81(3) yes
Ru2 C23 . 1.907(3) ?
Ru2 C21 . 1.909(3) ?
Ru2 C22 . 1.924(3) ?
Ru2 C1 . 1.958(2) yes
Ru2 Ru3 . 2.7957(5) yes
Ru3 C32 . 1.904(3) ?
Ru3 C31 . 1.907(3) ?
Ru3 C33 . 1.942(3) ?
Ru3 C1 . 2.215(2) yes
Ru3 C2 . 2.302(3) yes
Ru3 H . 1.77(3) yes
Si C2 . 1.881(3) yes
Si C121 . 1.884(3) ?
Si C131 . 1.887(3) ?
Si C111 . 1.890(3) ?
O11 C11 . 1.129(3) ?
O12 C12 . 1.135(3) ?
O13 C13 . 1.135(3) ?
O21 C21 . 1.137(4) ?
O22 C22 . 1.135(4) ?
O23 C23 . 1.130(3) ?
O31 C31 . 1.132(3) ?
O32 C32 . 1.132(3) ?
O33 C33 . 1.132(3) ?
C1 C2 . 1.299(3) yes
C111 C112 . 1.526(4) ?
C111 C113 . 1.531(4) ?
C111 H1 . 1.01(3) ?
C112 H11A . 0.98 ?
C112 H11B . 0.98 ?
C112 H11C . 0.98 ?
C113 H11D . 0.98 ?
C113 H11E . 0.98 ?
C113 H11F . 0.98 ?
C121 C123 . 1.526(4) ?
C121 C122 . 1.541(4) ?
C121 H2 . 0.89(3) ?
C122 H12A . 0.98 ?
C122 H12B . 0.98 ?
C122 H12C . 0.98 ?
C123 H12D . 0.98 ?
C123 H12E . 0.98 ?
C123 H12F . 0.98 ?
C131 C133 . 1.529(4) ?
C131 C132 . 1.541(4) ?
C131 H3 . 0.91(3) ?
C132 H13A . 0.98 ?
C132 H13B . 0.98 ?
C132 H13C . 0.98 ?
C133 H13D . 0.98 ?
C133 H13E . 0.98 ?
C133 H13F . 0.98 ?
